data_4512968
loop_
_publ_author_name
'Tang, Yingying'
'Cui, Meiyan'
'Guo, Wenbin'
'Zhang, Suyun'
'Yang, Ming'
'He, Zhangzhen'

_publ_section_title
;
 Syntheses, Structure, and Magnetic Properties of New 3d--4f
 Heterometallic Hydroxysulfates Ln2Cu(SO4)2(OH)4(Ln = Sm, Eu, Tb, or Dy)
 with a Two-Dimensional Triangle Network
;
_journal_issue 6
_journal_name_full 'Crystal Growth &amp; Design'
_journal_page_first 2742
_journal_paper_doi 10.1021/acs.cgd.5b00057
_journal_volume 15
_journal_year 2015
_chemical_formula_sum 'Cu Eu2 H4 O12 S2'
_chemical_formula_weight 627.66
_chemical_name_systematic
; 
 ? 
;
_space_group_IT_number 14
_symmetry_cell_setting monoclinic
_symmetry_space_group_name_Hall '-P 2ybc'
_symmetry_space_group_name_H-M 'P 1 21/c 1'
_atom_sites_solution_hydrogens none
_atom_sites_solution_primary direct
_atom_sites_solution_secondary difmap
_audit_creation_method SHELXL-97
_cell_angle_alpha 90.00
_cell_angle_beta 98.600(9)
_cell_angle_gamma 90.00
_cell_formula_units_Z 2
_cell_length_a 6.369(3)
_cell_length_b 6.760(3)
_cell_length_c 10.820(4)
_cell_measurement_reflns_used 1320
_cell_measurement_temperature 293(2)
_cell_measurement_theta_max 27.4972
_cell_measurement_theta_min 3.0133
_cell_volume 460.6(3)
_computing_cell_refinement 'CrystalClear (Rigaku Inc., 2008)'
_computing_data_collection 'CrystalClear (Rigaku Inc., 2008)'
_computing_data_reduction 'CrystalClear (Rigaku Inc., 2008)'
_computing_structure_refinement 'SHELXL-97 (Sheldrick, 1997)'
_computing_structure_solution 'SHELXS-97 (Sheldrick, 1990)'
_diffrn_ambient_temperature 293(2)
_diffrn_detector_area_resol_mean 14.6306
_diffrn_measured_fraction_theta_full 0.972
_diffrn_measured_fraction_theta_max 0.972
_diffrn_measurement_device_type CCD
_diffrn_measurement_method CCD_Profile_fitting
_diffrn_radiation_monochromator graphite
_diffrn_radiation_source 'fine-focus sealed tube'
_diffrn_radiation_type MoK\a
_diffrn_radiation_wavelength 0.71073
_diffrn_reflns_av_R_equivalents 0.0226
_diffrn_reflns_av_sigmaI/netI 0.0215
_diffrn_reflns_limit_h_max 7
_diffrn_reflns_limit_h_min -8
_diffrn_reflns_limit_k_max 8
_diffrn_reflns_limit_k_min -8
_diffrn_reflns_limit_l_max 14
_diffrn_reflns_limit_l_min -13
_diffrn_reflns_number 3307
_diffrn_reflns_theta_full 27.49
_diffrn_reflns_theta_max 27.49
_diffrn_reflns_theta_min 3.57
_diffrn_standards_number 1114
_exptl_absorpt_coefficient_mu 16.256
_exptl_absorpt_correction_T_max 1.000
_exptl_absorpt_correction_T_min 0.7136
_exptl_absorpt_correction_type multi-scan
_exptl_crystal_colour Blue
_exptl_crystal_density_diffrn 4.526
_exptl_crystal_density_method 'not measured'
_exptl_crystal_description Prism
_exptl_crystal_F_000 468
_exptl_crystal_size_max 0.1500
_exptl_crystal_size_mid 0.1500
_exptl_crystal_size_min 0.0500
_refine_diff_density_max 1.213
_refine_diff_density_min -1.704
_refine_diff_density_rms 0.237
_refine_ls_extinction_method none
_refine_ls_goodness_of_fit_ref 1.077
_refine_ls_hydrogen_treatment none
_refine_ls_matrix_type full
_refine_ls_number_parameters 79
_refine_ls_number_reflns 1028
_refine_ls_number_restraints 2
_refine_ls_restrained_S_all 1.258
_refine_ls_R_factor_all 0.0225
_refine_ls_R_factor_gt 0.0203
_refine_ls_shift/su_max 0.007
_refine_ls_shift/su_mean 0.001
_refine_ls_structure_factor_coef Fsqd
_refine_ls_weighting_details 'calc w=1/[\s^2^(Fo^2^)+(0.0353P)^2^+0.0000P] where P=(Fo^2^+2Fc^2^)/3'
_refine_ls_weighting_scheme calc
_refine_ls_wR_factor_gt 0.0551
_refine_ls_wR_factor_ref 0.0566
_reflns_number_gt 946
_reflns_number_total 1028
_reflns_threshold_expression >2sigma(I)
_cod_data_source_file cg5b00057_si_003.cif
_cod_data_source_block 1
_cod_depositor_comments
;
The following automatic conversions were performed:

'_symmetry_cell_setting' value 'MONOCLINIC' changed to 'monoclinic'
according to
/usr/data/users/saulius/crontab/automatic-downloads/rss-feeds/ACS/lib/dictionaries/cif_core.dic
dictionary named 'cif_core.dic' version 2.4.2 from 2011-04-26.

'_exptl_absorpt_correction_type' value 'Multi-scan' changed to
'multi-scan' according to
/usr/data/users/saulius/crontab/automatic-downloads/rss-feeds/ACS/lib/dictionaries/cif_core.dic
dictionary named 'cif_core.dic' version 2.4.2 from 2011-04-26.

Automatic conversion script
Id: cif_fix_values 3271 2015-04-21 07:52:19Z andrius 

 Adding full bibliography for 4512904--4512969.cif.
;
_cod_original_sg_symbol_H-M P21/C
_cod_database_code 4512968

loop_
_symmetry_equiv_pos_as_xyz
'x, y, z'
'-x, y+1/2, -z+1/2'
'-x, -y, -z'
'x, -y-1/2, z-1/2'

loop_
_atom_site_label
_atom_site_type_symbol
_atom_site_fract_x
_atom_site_fract_y
_atom_site_fract_z
_atom_site_U_iso_or_equiv
_atom_site_adp_type
_atom_site_occupancy
_atom_site_symmetry_multiplicity
_atom_site_calc_flag
_atom_site_refinement_flags
Eu Eu 0.92008(4) 0.00660(3) 0.18073(2) 0.00496(13) Uani 1 1 d .
Cu Cu 1.0000 0.0000 0.5000 0.0081(2) Uani 1 2 d S
S S 0.64119(17) 0.17177(15) -0.12854(9) 0.0066(2) Uani 1 1 d .
O1 O 1.1001(5) 0.1835(4) 0.6359(2) 0.0085(6) Uani 1 1 d D
H1 H 1.2451 0.1976 0.6285 0.013 Uiso 1 1 d RD
O2 O 1.1220(5) 0.1554(4) 0.3745(2) 0.0082(6) Uani 1 1 d D
H2 H 1.2655 0.1039 0.3924 0.012 Uiso 1 1 d RD
O3 O 0.7464(5) 0.1958(5) -0.2426(3) 0.0090(6) Uani 1 1 d .
O4 O 0.8019(5) 0.0558(5) -0.0425(3) 0.0112(7) Uani 1 1 d .
O5 O 0.4503(5) 0.0529(6) -0.1602(3) 0.0144(7) Uani 1 1 d .
O6 O 0.6013(5) 0.3593(5) -0.0740(3) 0.0174(7) Uani 1 1 d .

loop_
_atom_site_aniso_label
_atom_site_aniso_U_11
_atom_site_aniso_U_22
_atom_site_aniso_U_33
_atom_site_aniso_U_23
_atom_site_aniso_U_13
_atom_site_aniso_U_12
Eu 0.0049(2) 0.00385(18) 0.00627(17) 0.00023(6) 0.00140(12) -0.00011(7)
Cu 0.0138(6) 0.0051(5) 0.0058(4) -0.0001(2) 0.0028(4) -0.0012(3)
S 0.0049(5) 0.0068(5) 0.0082(4) -0.0001(4) 0.0019(4) -0.0002(4)
O1 0.0093(16) 0.0074(15) 0.0092(13) -0.0013(11) 0.0026(12) -0.0012(12)
O2 0.0087(16) 0.0062(15) 0.0099(13) 0.0025(11) 0.0014(12) 0.0014(12)
O3 0.0081(16) 0.0107(16) 0.0087(13) 0.0027(12) 0.0034(12) 0.0002(12)
O4 0.0081(17) 0.0144(16) 0.0111(15) 0.0036(14) 0.0009(13) 0.0038(15)
O5 0.0063(18) 0.0184(18) 0.0186(18) -0.0015(14) 0.0021(14) -0.0049(15)
O6 0.0219(19) 0.0103(17) 0.0216(16) -0.0046(13) 0.0081(14) 0.0018(14)

loop_
_atom_type_symbol
_atom_type_description
_atom_type_scat_dispersion_real
_atom_type_scat_dispersion_imag
_atom_type_scat_source
O O 0.0106 0.0060 'International Tables Vol C Tables 4.2.6.8 and 6.1.1.4'
H H 0.0000 0.0000 'International Tables Vol C Tables 4.2.6.8 and 6.1.1.4'
S S 0.1246 0.1234 'International Tables Vol C Tables 4.2.6.8 and 6.1.1.4'
Cu Cu 0.3201 1.2651 'International Tables Vol C Tables 4.2.6.8 and 6.1.1.4'
Eu Eu -0.1578 3.6682 'International Tables Vol C Tables 4.2.6.8 and 6.1.1.4'

loop_
_geom_angle_atom_site_label_1
_geom_angle_atom_site_label_2
_geom_angle_atom_site_label_3
_geom_angle
_geom_angle_site_symmetry_1
_geom_angle_site_symmetry_3
O5 Eu O1 79.03(11) 3_655 3_756
O5 Eu O4 77.01(12) 3_655 .
O1 Eu O4 148.15(11) 3_756 .
O5 Eu O2 75.05(12) 3_655 2_745
O1 Eu O2 70.33(10) 3_756 2_745
O4 Eu O2 83.38(11) . 2_745
O5 Eu O1 127.59(12) 3_655 4_565
O1 Eu O1 134.82(6) 3_756 4_565
O4 Eu O1 76.93(11) . 4_565
O2 Eu O1 144.07(10) 2_745 4_565
O5 Eu O3 71.57(12) 3_655 4_566
O1 Eu O3 94.38(10) 3_756 4_566
O4 Eu O3 97.60(11) . 4_566
O2 Eu O3 145.41(10) 2_745 4_566
O1 Eu O3 67.88(10) 4_565 4_566
O5 Eu O2 121.77(11) 3_655 .
O1 Eu O2 66.67(10) 3_756 .
O4 Eu O2 144.88(11) . .
O2 Eu O2 128.11(9) 2_745 .
O1 Eu O2 68.16(9) 4_565 .
O3 Eu O2 66.12(10) 4_566 .
O5 Eu O4 133.95(12) 3_655 3_755
O1 Eu O4 122.30(11) 3_756 3_755
O4 Eu O4 64.88(13) . 3_755
O2 Eu O4 75.76(11) 2_745 3_755
O1 Eu O4 68.74(11) 4_565 3_755
O3 Eu O4 135.89(11) 4_566 3_755
O2 Eu O4 104.26(11) . 3_755
O5 Eu O3 135.80(12) 3_655 3_755
O1 Eu O3 68.64(10) 3_756 3_755
O4 Eu O3 117.23(10) . 3_755
O2 Eu O3 66.30(10) 2_745 3_755
O1 Eu O3 96.58(10) 4_565 3_755
O3 Eu O3 138.04(6) 4_566 3_755
O2 Eu O3 71.92(10) . 3_755
O4 Eu O3 55.25(10) 3_755 3_755
O5 Eu S 144.09(10) 3_655 3_755
O1 Eu S 95.85(8) 3_756 3_755
O4 Eu S 91.44(8) . 3_755
O2 Eu S 69.85(7) 2_745 3_755
O1 Eu S 80.81(7) 4_565 3_755
O3 Eu S 144.26(7) 4_566 3_755
O2 Eu S 86.90(7) . 3_755
O4 Eu S 27.62(7) 3_755 3_755
O3 Eu S 27.69(7) 3_755 3_755
O5 Eu Cu 95.06(8) 3_655 .
O1 Eu Cu 33.86(7) 3_756 .
O4 Eu Cu 168.23(8) . .
O2 Eu Cu 103.19(6) 2_745 .
O1 Eu Cu 101.90(6) 4_565 .
O3 Eu Cu 71.40(6) 4_566 .
O2 Eu Cu 34.64(7) . .
O4 Eu Cu 125.93(8) 3_755 .
O3 Eu Cu 74.52(6) 3_755 .
S Eu Cu 99.97(2) 3_755 .
O5 Eu Eu 113.24(9) 3_655 2_755
O1 Eu Eu 101.38(7) 3_756 2_755
O4 Eu Eu 107.19(9) . 2_755
O2 Eu Eu 167.53(7) 2_745 2_755
O1 Eu Eu 38.12(7) 4_565 2_755
O3 Eu Eu 41.68(7) 4_566 2_755
O2 Eu Eu 39.89(7) . 2_755
O4 Eu Eu 102.36(9) 3_755 2_755
O3 Eu Eu 102.31(7) 3_755 2_755
S Eu Eu 102.63(3) 3_755 2_755
Cu Eu Eu 67.641(13) . 2_755
O1 Cu O1 180.0 3_756 .
O1 Cu O2 93.57(12) 3_756 3_756
O1 Cu O2 86.43(12) . 3_756
O1 Cu O2 86.43(12) 3_756 .
O1 Cu O2 93.57(12) . .
O2 Cu O2 180.0 3_756 .
O1 Cu Eu 137.26(8) 3_756 3_756
O1 Cu Eu 42.74(9) . 3_756
O2 Cu Eu 46.31(8) 3_756 3_756
O2 Cu Eu 133.69(8) . 3_756
O1 Cu Eu 42.74(8) 3_756 .
O1 Cu Eu 137.26(9) . .
O2 Cu Eu 133.69(8) 3_756 .
O2 Cu Eu 46.31(8) . .
Eu Cu Eu 180.0 3_756 .
O6 S O5 113.0(2) . .
O6 S O3 111.77(19) . .
O5 S O3 109.08(18) . .
O6 S O4 110.7(2) . .
O5 S O4 109.1(2) . .
O3 S O4 102.74(18) . .
O6 S Eu 128.56(15) . 3_755
O5 S Eu 118.41(16) . 3_755
O3 S Eu 51.68(12) . 3_755
O4 S Eu 51.19(13) . 3_755
Cu O1 Eu 103.40(13) . 3_756
Cu O1 Eu 125.20(14) . 4_566
Eu O1 Eu 102.09(11) 3_756 4_566
Cu O2 Eu 130.18(14) . 2_755
Cu O2 Eu 99.05(12) . .
Eu O2 Eu 99.27(10) 2_755 .
S O3 Eu 129.48(17) . 4_565
S O3 Eu 100.63(14) . 3_755
Eu O3 Eu 97.34(11) 4_565 3_755
S O4 Eu 140.1(2) . .
S O4 Eu 101.19(16) . 3_755
Eu O4 Eu 115.12(13) . 3_755
S O5 Eu 154.3(2) . 3_655

loop_
_geom_bond_atom_site_label_1
_geom_bond_atom_site_label_2
_geom_bond_distance
_geom_bond_site_symmetry_2
Eu O5 2.370(4) 3_655
Eu O1 2.383(3) 3_756
Eu O4 2.443(3) .
Eu O2 2.453(3) 2_745
Eu O1 2.471(3) 4_565
Eu O3 2.496(3) 4_566
Eu O2 2.501(3) .
Eu O4 2.519(3) 3_755
Eu O3 2.531(3) 3_755
Eu S 3.1707(15) 3_755
Eu Cu 3.4160(14) .
Eu Eu 3.7752(12) 2_755
Cu O1 1.957(3) 3_756
Cu O1 1.957(3) .
Cu O2 1.966(3) 3_756
Cu O2 1.966(3) .
Cu Eu 3.4160(14) 3_756
S O6 1.437(3) .
S O5 1.455(4) .
S O3 1.499(3) .
S O4 1.498(3) .
S Eu 3.1707(15) 3_755
O1 Eu 2.383(3) 3_756
O1 Eu 2.471(3) 4_566
O2 Eu 2.453(3) 2_755
O3 Eu 2.496(3) 4_565
O3 Eu 2.531(3) 3_755
O4 Eu 2.519(3) 3_755
O5 Eu 2.370(4) 3_655
